data_4103748
loop_
_publ_author_name
'Laura C. Wieland'
'Erika M. Vieira'
'Marc L. Snapper'
'Amir H. Hoveyda'

_publ_section_title
;
 Ag-Catalyzed Diastereo- and Enantioselective Vinylogous Mannich Reactions
 of \a-Ketoimine Esters. Development of a Method and Investigation of its
 Mechanism
;
_journal_name_full 'Journal of the American Chemical Society'
_journal_page_first 570
_journal_page_last 576
_journal_paper_doi 10.1021/ja8062315
_journal_volume 131
_journal_year 2009
_chemical_formula_sum 'C70 H79 Ag N4 O7 P2'
_chemical_formula_weight 1258.18
_chemical_name_systematic
; 
 ? 
;
_space_group_IT_number 19
_symmetry_cell_setting orthorhombic
_symmetry_space_group_name_Hall 'P 2ac 2ab'
_symmetry_space_group_name_H-M 'P 21 21 21'
_atom_sites_solution_hydrogens geom
_atom_sites_solution_primary direct
_atom_sites_solution_secondary difmap
_audit_creation_method SHELXL-97
_cell_angle_alpha 90.00
_cell_angle_beta 90.00
_cell_angle_gamma 90.00
_cell_formula_units_Z 4
_cell_length_a 17.451(4)
_cell_length_b 17.675(5)
_cell_length_c 21.505(6)
_cell_measurement_reflns_used 997
_cell_measurement_temperature 193(2)
_cell_measurement_theta_max 21.64
_cell_measurement_theta_min 2.45
_cell_volume 6633(3)
_computing_cell_refinement 'SMART (BRUKER, V5.625, 2001)'
_computing_data_collection 'ASTRO (BRUKER, V5.007, 1997)'
_computing_data_reduction 'SAINT (BRUKER, V6.22, 2001)'
_computing_molecular_graphics 'SHELXTL (BRUKER, 2000, V6.1)'
_computing_publication_material 'XCIF (Sheldrick and BRUKER, 1997, V5.1)'
_computing_structure_refinement 'SHELXL-97 (Sheldrick, 1997)'
_computing_structure_solution 'SHELXS-97 (Sheldrick, 1990)'
_diffrn_ambient_temperature 193(2)
_diffrn_detector_area_resol_mean 836.6
_diffrn_measured_fraction_theta_full 1.000
_diffrn_measured_fraction_theta_max 1.000
_diffrn_measurement_device_type 'Bruker CCD'
_diffrn_measurement_method '\w, 0.3 deg'
_diffrn_radiation_monochromator graphite
_diffrn_radiation_source 'normal-focus sealed tube'
_diffrn_radiation_type MoK\a
_diffrn_radiation_wavelength 0.71073
_diffrn_reflns_av_R_equivalents 0.0218
_diffrn_reflns_av_sigmaI/netI 0.0253
_diffrn_reflns_limit_h_max 20
_diffrn_reflns_limit_h_min -14
_diffrn_reflns_limit_k_max 21
_diffrn_reflns_limit_k_min -18
_diffrn_reflns_limit_l_max 25
_diffrn_reflns_limit_l_min -25
_diffrn_reflns_number 42921
_diffrn_reflns_theta_full 25.00
_diffrn_reflns_theta_max 25.00
_diffrn_reflns_theta_min 1.49
_diffrn_standards_decay_% <1
_diffrn_standards_interval_count 0
_diffrn_standards_number 0
_exptl_absorpt_coefficient_mu 0.406
_exptl_absorpt_correction_T_max 0.9605
_exptl_absorpt_correction_T_min 0.9528
_exptl_absorpt_correction_type empirical
_exptl_absorpt_process_details SADABS
_exptl_crystal_colour colorless
_exptl_crystal_density_diffrn 1.260
_exptl_crystal_density_method 'not measured'
_exptl_crystal_description Rhobohedral
_exptl_crystal_F_000 2640
_exptl_crystal_size_max 0.12
_exptl_crystal_size_mid 0.10
_exptl_crystal_size_min 0.10
_refine_diff_density_max 0.936
_refine_diff_density_min -0.350
_refine_diff_density_rms 0.056
_refine_ls_abs_structure_details 'Flack H D (1983), Acta Cryst. A39, 876-881'
_refine_ls_abs_structure_Flack -0.024(14)
_refine_ls_extinction_method none
_refine_ls_goodness_of_fit_ref 1.029
_refine_ls_hydrogen_treatment constr
_refine_ls_matrix_type full
_refine_ls_number_parameters 740
_refine_ls_number_reflns 11670
_refine_ls_number_restraints 2
_refine_ls_restrained_S_all 1.029
_refine_ls_R_factor_all 0.0352
_refine_ls_R_factor_gt 0.0316
_refine_ls_shift/su_max 0.008
_refine_ls_shift/su_mean 0.000
_refine_ls_structure_factor_coef Fsqd
_refine_ls_weighting_details 'calc w=1/[\s^2^(Fo^2^)+(0.0624P)^2^+1.3695P] where P=(Fo^2^+2Fc^2^)/3'
_refine_ls_weighting_scheme calc
_refine_ls_wR_factor_gt 0.0861
_refine_ls_wR_factor_ref 0.0895
_reflns_number_gt 10972
_reflns_number_total 11670
_reflns_threshold_expression >2sigma(I)
_cod_data_source_file ja8062315_si_004.cif
_cod_data_source_block bc106
_cod_database_code 4103748

loop_
_symmetry_equiv_pos_as_xyz
'x, y, z'
'-x+1/2, -y, z+1/2'
'-x, y+1/2, -z+1/2'
'x+1/2, -y+1/2, -z'

loop_
_atom_site_label
_atom_site_type_symbol
_atom_site_fract_x
_atom_site_fract_y
_atom_site_fract_z
_atom_site_U_iso_or_equiv
_atom_site_adp_type
_atom_site_occupancy
_atom_site_symmetry_multiplicity
_atom_site_calc_flag
_atom_site_refinement_flags
Ag1 Ag 0.228610(12) 0.366423(11) 0.050237(9) 0.03216(7) Uani 1 1 d .
P1 P 0.18508(4) 0.24222(4) 0.08383(3) 0.03024(15) Uani 1 1 d .
P2 P 0.25575(4) 0.40840(4) -0.05512(3) 0.03020(15) Uani 1 1 d .
O1 O 0.19633(12) 0.46139(12) 0.12644(10) 0.0412(5) Uani 1 1 d .
O2 O 0.31930(12) 0.43416(12) 0.12560(9) 0.0391(5) Uani 1 1 d .
O3 O 0.55248(12) 0.31983(14) 0.20991(11) 0.0493(6) Uani 1 1 d .
O4 O 0.67994(16) 0.62059(16) 0.06193(12) 0.0656(7) Uani 1 1 d .
O5 O -0.05859(13) 0.56700(17) 0.09327(12) 0.0597(7) Uani 1 1 d .
O6 O -0.12015(18) 0.41281(19) 0.35316(15) 0.0795(9) Uani 1 1 d .
N1 N 0.40782(14) 0.24160(14) 0.17344(10) 0.0331(5) Uani 1 1 d .
N2 N 0.47832(15) 0.41399(14) 0.17018(12) 0.0393(6) Uani 1 1 d .
H2 H 0.4304 0.4289 0.1671 0.047 Uiso 1 1 calc R
N3 N 0.05740(14) 0.54516(15) -0.00704(12) 0.0407(6) Uani 1 1 d .
N4 N 0.03931(14) 0.50968(15) 0.14470(12) 0.0399(6) Uani 1 1 d .
H4 H 0.0880 0.4972 0.1418 0.048 Uiso 1 1 calc R
C1 C 0.26301(19) 0.46825(16) 0.14786(13) 0.0368(6) Uani 1 1 d .
C2 C 0.2762(3) 0.5181(3) 0.2039(2) 0.0857(15) Uani 1 1 d .
H2A H 0.3229 0.5016 0.2252 0.128 Uiso 1 1 d R
H2B H 0.2327 0.5152 0.2326 0.128 Uiso 1 1 d R
H2C H 0.2826 0.5704 0.1896 0.128 Uiso 1 1 d R
C3 C 0.26045(17) 0.17411(15) 0.06550(12) 0.0350(6) Uani 1 1 d .
C4 C 0.33377(17) 0.18218(16) 0.09205(13) 0.0342(6) Uani 1 1 d .
C5 C 0.39338(19) 0.1351(2) 0.07248(14) 0.0432(7) Uani 1 1 d .
H5 H 0.4428 0.1401 0.0906 0.052 Uiso 1 1 calc R
C6 C 0.3812(2) 0.0810(2) 0.02695(17) 0.0576(10) Uani 1 1 d .
H6 H 0.4223 0.0500 0.0133 0.069 Uiso 1 1 calc R
C7 C 0.3098(2) 0.0724(2) 0.00167(17) 0.0568(9) Uani 1 1 d .
H7 H 0.3013 0.0344 -0.0288 0.068 Uiso 1 1 calc R
C8 C 0.2495(2) 0.11867(17) 0.02015(15) 0.0474(8) Uani 1 1 d .
H8 H 0.2004 0.1125 0.0017 0.057 Uiso 1 1 calc R
C9 C 0.34889(16) 0.24115(16) 0.13868(12) 0.0314(6) Uani 1 1 d .
H9 H 0.3127 0.2810 0.1431 0.038 Uiso 1 1 calc R
C10 C 0.41429(16) 0.30598(16) 0.21541(13) 0.0332(6) Uani 1 1 d .
H10 H 0.3711 0.3414 0.2062 0.040 Uiso 1 1 calc R
C11 C 0.48991(17) 0.34665(16) 0.19912(13) 0.0349(6) Uani 1 1 d .
C12 C 0.40856(19) 0.28288(18) 0.28458(13) 0.0389(7) Uani 1 1 d .
C13 C 0.3281(2) 0.2521(2) 0.29478(16) 0.0552(9) Uani 1 1 d .
H13A H 0.3227 0.2036 0.2731 0.083 Uiso 1 1 calc R
H13B H 0.2905 0.2882 0.2784 0.083 Uiso 1 1 calc R
H13C H 0.3194 0.2447 0.3394 0.083 Uiso 1 1 calc R
C14 C 0.4667(2) 0.2243(2) 0.30413(15) 0.0515(8) Uani 1 1 d .
H14A H 0.4583 0.2108 0.3478 0.077 Uiso 1 1 calc R
H14B H 0.5184 0.2450 0.2992 0.077 Uiso 1 1 calc R
H14C H 0.4611 0.1791 0.2781 0.077 Uiso 1 1 calc R
C15 C 0.4188(2) 0.3557(2) 0.32281(16) 0.0591(10) Uani 1 1 d .
H15A H 0.3797 0.3926 0.3107 0.089 Uiso 1 1 calc R
H15B H 0.4698 0.3769 0.3150 0.089 Uiso 1 1 calc R
H15C H 0.4135 0.3440 0.3672 0.089 Uiso 1 1 calc R
C16 C 0.53409(18) 0.46303(18) 0.14442(14) 0.0396(7) Uani 1 1 d .
C17 C 0.5081(2) 0.52201(19) 0.10830(16) 0.0460(8) Uani 1 1 d .
H17 H 0.4546 0.5279 0.1019 0.055 Uiso 1 1 calc R
C18 C 0.5581(2) 0.5726(2) 0.08129(17) 0.0523(9) Uani 1 1 d .
H18 H 0.5389 0.6123 0.0559 0.063 Uiso 1 1 calc R
C19 C 0.6355(2) 0.56577(19) 0.09091(16) 0.0474(8) Uani 1 1 d .
C20 C 0.6624(2) 0.5082(2) 0.1251(2) 0.0625(10) Uani 1 1 d .
H20 H 0.7161 0.5030 0.1308 0.075 Uiso 1 1 calc R
C21 C 0.6127(2) 0.4556(2) 0.1527(2) 0.0638(11) Uani 1 1 d .
H21 H 0.6326 0.4152 0.1768 0.077 Uiso 1 1 calc R
C22 C 0.7586(2) 0.6248(2) 0.0773(2) 0.0702(12) Uani 1 1 d .
H22A H 0.7642 0.6299 0.1224 0.105 Uiso 1 1 calc R
H22B H 0.7815 0.6688 0.0567 0.105 Uiso 1 1 calc R
H22C H 0.7845 0.5787 0.0633 0.105 Uiso 1 1 calc R
C23 C 0.16033(17) 0.22560(17) 0.16489(13) 0.0360(7) Uani 1 1 d .
C24 C 0.1721(2) 0.15634(19) 0.19313(15) 0.0489(8) Uani 1 1 d .
H24 H 0.1967 0.1165 0.1712 0.059 Uiso 1 1 calc R
C25 C 0.1472(2) 0.1456(2) 0.25419(17) 0.0622(11) Uani 1 1 d .
H25 H 0.1550 0.0981 0.2739 0.075 Uiso 1 1 calc R
C26 C 0.1120(2) 0.2025(3) 0.28579(17) 0.0644(12) Uani 1 1 d .
H26 H 0.0957 0.1945 0.3274 0.077 Uiso 1 1 calc R
C27 C 0.1000(2) 0.2714(3) 0.25794(16) 0.0606(10) Uani 1 1 d .
H27 H 0.0742 0.3105 0.2799 0.073 Uiso 1 1 calc R
C28 C 0.12542(19) 0.2836(2) 0.19769(15) 0.0444(7) Uani 1 1 d .
H28 H 0.1189 0.3318 0.1789 0.053 Uiso 1 1 calc R
C29 C 0.10201(16) 0.20746(16) 0.04199(13) 0.0350(6) Uani 1 1 d .
C30 C 0.08424(19) 0.24039(19) -0.01515(14) 0.0426(7) Uani 1 1 d .
H30 H 0.1145 0.2811 -0.0304 0.051 Uiso 1 1 calc R
C31 C 0.0230(2) 0.2143(2) -0.04974(17) 0.0526(8) Uani 1 1 d .
H31 H 0.0119 0.2363 -0.0890 0.063 Uiso 1 1 calc R
C32 C -0.02178(19) 0.1565(2) -0.02727(16) 0.0485(8) Uani 1 1 d .
H32 H -0.0647 0.1394 -0.0506 0.058 Uiso 1 1 calc R
C33 C -0.00472(19) 0.1236(2) 0.02836(16) 0.0488(8) Uani 1 1 d .
H33 H -0.0353 0.0828 0.0430 0.059 Uiso 1 1 calc R
C34 C 0.05640(19) 0.14861(18) 0.06376(15) 0.0436(8) Uani 1 1 d .
H34 H 0.0672 0.1257 0.1028 0.052 Uiso 1 1 calc R
C35 C 0.16923(17) 0.41367(15) -0.10312(12) 0.0324(6) Uani 1 1 d .
C36 C 0.10826(16) 0.46139(15) -0.08560(13) 0.0313(6) Uani 1 1 d .
C37 C 0.04414(18) 0.46709(18) -0.12428(14) 0.0396(7) Uani 1 1 d .
H37 H 0.0039 0.5011 -0.1140 0.048 Uiso 1 1 calc R
C38 C 0.03901(19) 0.4236(2) -0.17731(15) 0.0463(8) Uani 1 1 d .
H38 H -0.0043 0.4284 -0.2038 0.056 Uiso 1 1 calc R
C39 C 0.0964(2) 0.3732(2) -0.19218(15) 0.0502(8) Uani 1 1 d .
H39 H 0.0910 0.3411 -0.2274 0.060 Uiso 1 1 calc R
C40 C 0.16193(18) 0.36912(19) -0.15594(13) 0.0417(7) Uani 1 1 d .
H40 H 0.2021 0.3356 -0.1673 0.050 Uiso 1 1 calc R
C41 C 0.11129(16) 0.50425(16) -0.02680(13) 0.0313(6) Uani 1 1 d .
H41 H 0.1565 0.5008 -0.0024 0.038 Uiso 1 1 calc R
C42 C 0.07083(16) 0.58096(17) 0.05295(16) 0.0387(6) Uani 1 1 d .
H42 H 0.1219 0.5635 0.0684 0.046 Uiso 1 1 calc R
C43 C 0.00989(18) 0.55194(19) 0.09822(15) 0.0411(7) Uani 1 1 d .
C44 C 0.0735(2) 0.66826(19) 0.04776(18) 0.0500(8) Uani 1 1 d .
C45 C 0.0818(3) 0.7007(2) 0.1131(2) 0.0697(12) Uani 1 1 d .
H45A H 0.0910 0.7553 0.1105 0.105 Uiso 1 1 calc R
H45B H 0.1251 0.6763 0.1341 0.105 Uiso 1 1 calc R
H45C H 0.0347 0.6912 0.1367 0.105 Uiso 1 1 calc R
C46 C 0.0037(3) 0.6998(2) 0.0144(2) 0.0734(12) Uani 1 1 d .
H46A H 0.0056 0.7552 0.0151 0.110 Uiso 1 1 calc R
H46B H -0.0429 0.6825 0.0355 0.110 Uiso 1 1 calc R
H46C H 0.0034 0.6820 -0.0287 0.110 Uiso 1 1 calc R
C47 C 0.1459(2) 0.6893(2) 0.01104(19) 0.0611(10) Uani 1 1 d .
H47A H 0.1420 0.6693 -0.0313 0.092 Uiso 1 1 calc R
H47B H 0.1910 0.6675 0.0316 0.092 Uiso 1 1 calc R
H47C H 0.1510 0.7445 0.0095 0.092 Uiso 1 1 calc R
C48 C -0.00089(18) 0.48364(17) 0.19772(15) 0.0410(7) Uani 1 1 d .
C49 C 0.0355(2) 0.4830(2) 0.25393(17) 0.0563(9) Uani 1 1 d .
H49 H 0.0875 0.4987 0.2562 0.068 Uiso 1 1 calc R
C50 C -0.0015(3) 0.4601(2) 0.30800(18) 0.0632(10) Uani 1 1 d .
H50 H 0.0244 0.4608 0.3469 0.076 Uiso 1 1 calc R
C51 C -0.0770(2) 0.4362(2) 0.30399(19) 0.0571(9) Uani 1 1 d .
C52 C -0.1130(2) 0.4344(2) 0.24699(19) 0.0607(10) Uani 1 1 d .
H52 H -0.1641 0.4161 0.2441 0.073 Uiso 1 1 calc R
C53 C -0.0764(2) 0.4585(2) 0.19454(19) 0.0539(9) Uani 1 1 d .
H53 H -0.1024 0.4581 0.1558 0.065 Uiso 1 1 calc R
C54 C -0.0902(4) 0.4230(3) 0.4120(2) 0.0873(15) Uani 1 1 d .
H54A H -0.0486 0.3868 0.4189 0.131 Uiso 1 1 calc R
H54B H -0.1305 0.4149 0.4430 0.131 Uiso 1 1 calc R
H54C H -0.0703 0.4747 0.4158 0.131 Uiso 1 1 calc R
C55 C 0.32052(17) 0.34819(17) -0.09961(14) 0.0385(7) Uani 1 1 d .
C56 C 0.3590(2) 0.3728(2) -0.15158(16) 0.0502(8) Uani 1 1 d .
H56 H 0.3523 0.4234 -0.1655 0.060 Uiso 1 1 calc R
C57 C 0.4075(2) 0.3246(2) -0.18391(19) 0.0615(10) Uani 1 1 d .
H57 H 0.4344 0.3424 -0.2194 0.074 Uiso 1 1 calc R
C58 C 0.4165(3) 0.2522(2) -0.1649(2) 0.0676(11) Uani 1 1 d .
H58 H 0.4483 0.2189 -0.1880 0.081 Uiso 1 1 calc R
C59 C 0.3800(3) 0.2269(2) -0.1129(2) 0.0709(12) Uani 1 1 d .
H59 H 0.3882 0.1765 -0.0990 0.085 Uiso 1 1 calc R
C60 C 0.3310(2) 0.27416(19) -0.07996(17) 0.0541(9) Uani 1 1 d .
H60 H 0.3049 0.2559 -0.0442 0.065 Uiso 1 1 calc R
C61 C 0.29555(15) 0.50416(15) -0.06234(12) 0.0307(6) Uani 1 1 d .
C62 C 0.28061(19) 0.55030(18) -0.11253(15) 0.0428(7) Uani 1 1 d .
H62 H 0.2490 0.5326 -0.1454 0.051 Uiso 1 1 calc R
C63 C 0.3113(2) 0.6221(2) -0.11533(18) 0.0545(9) Uani 1 1 d .
H63 H 0.3010 0.6537 -0.1501 0.065 Uiso 1 1 calc R
C64 C 0.3570(2) 0.64782(19) -0.0673(2) 0.0594(10) Uani 1 1 d .
H64 H 0.3784 0.6972 -0.0694 0.071 Uiso 1 1 calc R
C65 C 0.3718(2) 0.6031(2) -0.01719(18) 0.0534(9) Uani 1 1 d .
H65 H 0.4029 0.6213 0.0158 0.064 Uiso 1 1 calc R
C66 C 0.34111(18) 0.53059(17) -0.01459(15) 0.0401(7) Uani 1 1 d .
H66 H 0.3515 0.4991 0.0202 0.048 Uiso 1 1 calc R
O1S O 0.6925(8) 0.3438(7) 0.3279(7) 0.314(6) Uiso 1 1 d D
C1S C 0.6727(6) 0.4760(5) 0.3235(4) 0.159(3) Uiso 1 1 d D
H1S1 H 0.7058 0.5164 0.3392 0.239 Uiso 1 1 d R
H1S2 H 0.6209 0.4959 0.3167 0.239 Uiso 1 1 d R
H1S3 H 0.6932 0.4568 0.2842 0.239 Uiso 1 1 d R
C2S C 0.6705(7) 0.4140(6) 0.3731(5) 0.198(5) Uiso 1 1 d D
H2S1 H 0.6193 0.4130 0.3930 0.237 Uiso 1 1 d R
H2S2 H 0.7092 0.4228 0.4060 0.237 Uiso 1 1 d R
C3S C 0.6820(9) 0.2876(8) 0.3890(6) 0.245(6) Uiso 1 1 d D
H3S1 H 0.7229 0.2943 0.4204 0.294 Uiso 1 1 d R
H3S2 H 0.6315 0.2892 0.4098 0.294 Uiso 1 1 d R
C4S C 0.6947(10) 0.2135(9) 0.3497(8) 0.299(8) Uiso 1 1 d D
H4S1 H 0.6491 0.1817 0.3545 0.449 Uiso 1 1 d R
H4S2 H 0.7397 0.1864 0.3654 0.449 Uiso 1 1 d R
H4S3 H 0.7022 0.2254 0.3056 0.449 Uiso 1 1 d R

loop_
_atom_site_aniso_label
_atom_site_aniso_U_11
_atom_site_aniso_U_22
_atom_site_aniso_U_33
_atom_site_aniso_U_23
_atom_site_aniso_U_13
_atom_site_aniso_U_12
Ag1 0.03747(11) 0.02924(10) 0.02976(10) 0.00023(8) 0.00037(9) -0.00001(9)
P1 0.0330(4) 0.0295(3) 0.0283(3) 0.0000(3) -0.0035(3) -0.0023(3)
P2 0.0333(4) 0.0290(3) 0.0283(3) -0.0009(3) 0.0035(3) 0.0004(3)
O1 0.0346(11) 0.0441(12) 0.0450(12) -0.0061(10) -0.0021(9) 0.0066(9)
O2 0.0305(11) 0.0438(12) 0.0429(11) 0.0007(9) -0.0034(9) 0.0060(9)
O3 0.0309(12) 0.0573(14) 0.0598(14) 0.0135(12) -0.0042(10) 0.0022(10)
O4 0.0644(16) 0.0700(17) 0.0624(16) 0.0118(13) 0.0001(13) -0.0265(14)
O5 0.0337(13) 0.0872(19) 0.0581(15) 0.0113(14) 0.0050(11) 0.0155(12)
O6 0.0755(19) 0.094(2) 0.0695(19) 0.0130(17) 0.0110(16) -0.0182(18)
N1 0.0329(13) 0.0402(13) 0.0261(11) -0.0011(10) -0.0020(10) 0.0047(10)
N2 0.0311(13) 0.0440(14) 0.0428(14) 0.0040(11) -0.0025(11) 0.0004(11)
N3 0.0331(14) 0.0505(15) 0.0386(13) -0.0045(11) -0.0031(11) 0.0082(12)
N4 0.0301(13) 0.0473(14) 0.0424(13) -0.0041(12) 0.0039(11) 0.0063(11)
C1 0.0422(17) 0.0347(14) 0.0334(14) -0.0033(11) -0.0014(13) 0.0029(13)
C2 0.076(3) 0.109(4) 0.073(3) -0.049(3) -0.018(3) 0.014(3)
C3 0.0438(16) 0.0313(13) 0.0297(13) 0.0017(10) -0.0036(12) 0.0008(12)
C4 0.0420(16) 0.0332(14) 0.0275(13) 0.0028(11) -0.0028(12) 0.0009(12)
C5 0.0458(17) 0.0451(16) 0.0386(15) -0.0031(14) -0.0060(13) 0.0129(16)
C6 0.071(2) 0.052(2) 0.0495(19) -0.0116(16) -0.0076(18) 0.0234(18)
C7 0.075(3) 0.0459(19) 0.0496(19) -0.0197(15) -0.0139(18) 0.0159(18)
C8 0.058(2) 0.0390(16) 0.0451(16) -0.0096(13) -0.0120(15) 0.0041(14)
C9 0.0294(14) 0.0346(14) 0.0301(13) 0.0004(11) 0.0028(11) 0.0032(11)
C10 0.0290(14) 0.0373(15) 0.0331(14) -0.0008(12) -0.0032(11) 0.0027(12)
C11 0.0340(16) 0.0390(16) 0.0318(14) 0.0013(11) -0.0030(12) 0.0010(12)
C12 0.0407(17) 0.0474(18) 0.0285(14) -0.0069(13) 0.0024(12) 0.0020(14)
C13 0.051(2) 0.069(2) 0.0449(18) -0.0025(17) 0.0135(16) -0.0067(18)
C14 0.064(2) 0.058(2) 0.0323(16) 0.0091(14) 0.0012(16) 0.0085(17)
C15 0.072(2) 0.062(2) 0.0428(17) -0.0189(17) 0.0040(17) 0.003(2)
C16 0.0367(16) 0.0430(16) 0.0393(16) 0.0023(13) -0.0019(13) -0.0083(13)
C17 0.0418(18) 0.0466(18) 0.0495(18) 0.0052(15) -0.0122(15) -0.0069(15)
C18 0.059(2) 0.0494(19) 0.0479(18) 0.0067(16) -0.0106(17) -0.0123(16)
C19 0.056(2) 0.0449(18) 0.0418(17) -0.0031(14) -0.0018(15) -0.0137(15)
C20 0.0376(19) 0.069(2) 0.081(3) 0.007(2) 0.0053(18) -0.0043(18)
C21 0.0408(19) 0.063(2) 0.087(3) 0.026(2) -0.006(2) -0.0013(17)
C22 0.053(2) 0.054(2) 0.104(3) -0.012(2) 0.022(2) -0.0203(18)
C23 0.0338(15) 0.0440(16) 0.0301(14) -0.0015(12) -0.0033(12) -0.0117(13)
C24 0.062(2) 0.0465(18) 0.0383(16) 0.0038(13) -0.0024(15) -0.0161(16)
C25 0.077(3) 0.065(2) 0.0440(18) 0.0201(18) -0.0117(18) -0.027(2)
C26 0.051(2) 0.110(4) 0.0326(17) 0.001(2) 0.0053(15) -0.027(2)
C27 0.047(2) 0.095(3) 0.0393(18) -0.014(2) 0.0003(16) -0.004(2)
C28 0.0385(17) 0.056(2) 0.0382(16) -0.0046(15) -0.0046(13) -0.0021(15)
C29 0.0359(15) 0.0356(14) 0.0335(14) -0.0042(12) -0.0050(12) -0.0013(12)
C30 0.0427(18) 0.0455(17) 0.0398(16) 0.0028(14) -0.0082(14) -0.0058(14)
C31 0.0526(19) 0.065(2) 0.0403(16) -0.0061(17) -0.0148(17) -0.0008(16)
C32 0.0348(16) 0.063(2) 0.0476(18) -0.0172(15) -0.0087(14) -0.0055(15)
C33 0.0420(17) 0.0522(19) 0.0521(18) -0.0083(15) 0.0021(14) -0.0138(16)
C34 0.0456(17) 0.0455(18) 0.0398(17) 0.0001(13) -0.0069(13) -0.0105(14)
C35 0.0380(15) 0.0290(14) 0.0303(13) 0.0022(11) 0.0029(12) -0.0075(12)
C36 0.0320(14) 0.0285(14) 0.0332(14) 0.0015(11) 0.0038(12) -0.0081(11)
C37 0.0336(16) 0.0449(17) 0.0403(16) 0.0036(13) 0.0024(13) -0.0093(13)
C38 0.0367(17) 0.064(2) 0.0382(16) 0.0022(15) -0.0062(14) -0.0125(16)
C39 0.0508(19) 0.063(2) 0.0364(15) -0.0119(16) 0.0008(14) -0.0199(18)
C40 0.0429(17) 0.0463(16) 0.0361(14) -0.0069(14) 0.0027(13) -0.0079(15)
C41 0.0270(14) 0.0341(14) 0.0327(13) 0.0022(11) -0.0010(11) -0.0009(11)
C42 0.0321(14) 0.0480(16) 0.0361(14) -0.0053(14) -0.0002(14) 0.0097(12)
C43 0.0340(17) 0.0499(18) 0.0395(16) -0.0081(14) 0.0009(13) 0.0072(14)
C44 0.0528(19) 0.0440(16) 0.0532(18) -0.0036(17) 0.0090(18) 0.0131(14)
C45 0.084(3) 0.056(2) 0.069(3) -0.022(2) 0.016(2) -0.001(2)
C46 0.074(3) 0.058(2) 0.088(3) 0.004(2) 0.005(2) 0.030(2)
C47 0.071(3) 0.052(2) 0.061(2) -0.0003(17) 0.0097(19) 0.0013(19)
C48 0.0379(16) 0.0373(15) 0.0477(17) -0.0049(13) 0.0065(14) 0.0026(13)
C49 0.051(2) 0.068(2) 0.0501(19) -0.0015(18) 0.0021(17) -0.0173(18)
C50 0.073(3) 0.071(3) 0.045(2) 0.0035(18) -0.0020(19) -0.010(2)
C51 0.059(2) 0.0479(19) 0.064(2) -0.0004(17) 0.0237(19) -0.0040(17)
C52 0.054(2) 0.064(2) 0.065(2) 0.004(2) 0.0050(19) -0.0082(18)
C53 0.0436(19) 0.052(2) 0.066(2) 0.0022(17) -0.0004(17) -0.0040(16)
C54 0.131(5) 0.075(3) 0.056(2) 0.000(2) 0.004(3) -0.016(3)
C55 0.0368(15) 0.0442(17) 0.0343(14) -0.0045(12) 0.0015(12) 0.0051(13)
C56 0.0540(19) 0.0494(18) 0.0473(17) -0.0022(16) 0.0132(15) 0.0058(17)
C57 0.054(2) 0.076(3) 0.055(2) -0.009(2) 0.0209(18) 0.006(2)
C58 0.064(3) 0.059(2) 0.080(3) -0.022(2) 0.022(2) 0.011(2)
C59 0.087(3) 0.042(2) 0.083(3) -0.0015(19) 0.025(2) 0.015(2)
C60 0.068(2) 0.0386(17) 0.056(2) -0.0021(15) 0.0213(18) 0.0083(16)
C61 0.0257(13) 0.0317(13) 0.0348(14) 0.0001(11) 0.0043(10) 0.0007(10)
C62 0.0404(17) 0.0449(16) 0.0430(16) 0.0080(13) -0.0049(14) -0.0060(15)
C63 0.0450(18) 0.051(2) 0.068(2) 0.0225(17) -0.0102(17) -0.0065(16)
C64 0.0459(18) 0.0398(18) 0.092(3) 0.0138(17) -0.0106(19) -0.0115(15)
C65 0.049(2) 0.0483(18) 0.062(2) -0.0002(17) -0.0170(17) -0.0093(16)
C66 0.0379(16) 0.0379(16) 0.0444(17) 0.0050(13) -0.0053(14) -0.0016(13)

loop_
_atom_type_symbol
_atom_type_description
_atom_type_scat_dispersion_real
_atom_type_scat_dispersion_imag
_atom_type_scat_source
C C 0.0033 0.0016 'International Tables Vol C Tables 4.2.6.8 and 6.1.1.4'
H H 0.0000 0.0000 'International Tables Vol C Tables 4.2.6.8 and 6.1.1.4'
N N 0.0061 0.0033 'International Tables Vol C Tables 4.2.6.8 and 6.1.1.4'
O O 0.0106 0.0060 'International Tables Vol C Tables 4.2.6.8 and 6.1.1.4'
P P 0.1023 0.0942 'International Tables Vol C Tables 4.2.6.8 and 6.1.1.4'
Ag Ag -0.8971 1.1015 'International Tables Vol C Tables 4.2.6.8 and 6.1.1.4'

loop_
_geom_angle_atom_site_label_1
_geom_angle_atom_site_label_2
_geom_angle_atom_site_label_3
_geom_angle
O1 Ag1 P2 117.79(6)
O1 Ag1 P1 110.69(6)
P2 Ag1 P1 127.81(2)
O1 Ag1 O2 52.37(7)
P2 Ag1 O2 109.06(5)
P1 Ag1 O2 115.26(5)
C29 P1 C23 103.34(13)
C29 P1 C3 104.21(13)
C23 P1 C3 105.75(13)
C29 P1 Ag1 114.08(10)
C23 P1 Ag1 120.28(10)
C3 P1 Ag1 107.81(10)
C55 P2 C35 104.18(13)
C55 P2 C61 105.01(13)
C35 P2 C61 102.55(12)
C55 P2 Ag1 115.58(10)
C35 P2 Ag1 112.35(9)
C61 P2 Ag1 115.72(9)
C1 O1 Ag1 95.73(17)
C1 O2 Ag1 88.98(17)
C19 O4 C22 118.3(3)
C51 O6 C54 117.6(4)
C9 N1 C10 115.6(2)
C11 N2 C16 127.8(3)
C11 N2 H2 116.1
C16 N2 H2 116.1
C41 N3 C42 115.3(2)
C43 N4 C48 126.0(3)
C43 N4 H4 117.0
C48 N4 H4 117.0
O2 C1 O1 122.8(3)
O2 C1 C2 117.9(3)
O1 C1 C2 119.3(3)
C1 C2 H2A 109.1
C1 C2 H2B 110.7
H2A C2 H2B 109.5
C1 C2 H2C 108.6
H2A C2 H2C 109.5
H2B C2 H2C 109.5
C8 C3 C4 118.6(3)
C8 C3 P1 121.0(2)
C4 C3 P1 120.0(2)
C5 C4 C3 119.6(3)
C5 C4 C9 119.6(3)
C3 C4 C9 120.8(3)
C6 C5 C4 120.6(3)
C6 C5 H5 119.7
C4 C5 H5 119.7
C7 C6 C5 119.9(3)
C7 C6 H6 120.0
C5 C6 H6 120.0
C6 C7 C8 120.6(3)
C6 C7 H7 119.7
C8 C7 H7 119.7
C7 C8 C3 120.6(3)
C7 C8 H8 119.7
C3 C8 H8 119.7
N1 C9 C4 123.4(3)
N1 C9 H9 118.3
C4 C9 H9 118.3
N1 C10 C11 106.8(2)
N1 C10 C12 112.6(2)
C11 C10 C12 113.4(2)
N1 C10 H10 107.9
C11 C10 H10 107.9
C12 C10 H10 107.9
O3 C11 N2 124.4(3)
O3 C11 C10 123.0(3)
N2 C11 C10 112.6(2)
C14 C12 C13 109.6(3)
C14 C12 C15 110.3(3)
C13 C12 C15 109.2(3)
C14 C12 C10 113.9(3)
C13 C12 C10 107.0(3)
C15 C12 C10 106.6(3)
C12 C13 H13A 109.5
C12 C13 H13B 109.5
H13A C13 H13B 109.5
C12 C13 H13C 109.5
H13A C13 H13C 109.5
H13B C13 H13C 109.5
C12 C14 H14A 109.5
C12 C14 H14B 109.5
H14A C14 H14B 109.5
C12 C14 H14C 109.5
H14A C14 H14C 109.5
H14B C14 H14C 109.5
C12 C15 H15A 109.5
C12 C15 H15B 109.5
H15A C15 H15B 109.5
C12 C15 H15C 109.5
H15A C15 H15C 109.5
H15B C15 H15C 109.5
C17 C16 C21 117.9(3)
C17 C16 N2 117.2(3)
C21 C16 N2 124.8(3)
C16 C17 C18 121.4(3)
C16 C17 H17 119.3
C18 C17 H17 119.3
C19 C18 C17 120.2(3)
C19 C18 H18 119.9
C17 C18 H18 119.9
C20 C19 C18 119.6(3)
C20 C19 O4 125.4(3)
C18 C19 O4 114.9(3)
C19 C20 C21 121.2(4)
C19 C20 H20 119.4
C21 C20 H20 119.4
C16 C21 C20 119.6(3)
C16 C21 H21 120.2
C20 C21 H21 120.2
O4 C22 H22A 109.5
O4 C22 H22B 109.5
H22A C22 H22B 109.5
O4 C22 H22C 109.5
H22A C22 H22C 109.5
H22B C22 H22C 109.5
C24 C23 C28 119.8(3)
C24 C23 P1 121.9(2)
C28 C23 P1 118.2(2)
C23 C24 C25 119.2(4)
C23 C24 H24 120.4
C25 C24 H24 120.4
C26 C25 C24 120.6(4)
C26 C25 H25 119.7
C24 C25 H25 119.7
C25 C26 C27 120.5(3)
C25 C26 H26 119.8
C27 C26 H26 119.8
C26 C27 C28 119.8(4)
C26 C27 H27 120.1
C28 C27 H27 120.1
C23 C28 C27 120.1(3)
C23 C28 H28 120.0
C27 C28 H28 120.0
C34 C29 C30 118.8(3)
C34 C29 P1 122.9(2)
C30 C29 P1 118.3(2)
C31 C30 C29 120.5(3)
C31 C30 H30 119.8
C29 C30 H30 119.8
C32 C31 C30 119.9(3)
C32 C31 H31 120.0
C30 C31 H31 120.0
C33 C32 C31 120.1(3)
C33 C32 H32 120.0
C31 C32 H32 120.0
C32 C33 C34 121.0(3)
C32 C33 H33 119.5
C34 C33 H33 119.5
C33 C34 C29 119.7(3)
C33 C34 H34 120.2
C29 C34 H34 120.2
C40 C35 C36 119.3(3)
C40 C35 P2 120.5(2)
C36 C35 P2 120.2(2)
C37 C36 C35 119.2(3)
C37 C36 C41 120.1(3)
C35 C36 C41 120.6(3)
C38 C37 C36 120.3(3)
C38 C37 H37 119.9
C36 C37 H37 119.9
C39 C38 C37 120.4(3)
C39 C38 H38 119.8
C37 C38 H38 119.8
C38 C39 C40 120.2(3)
C38 C39 H39 119.9
C40 C39 H39 119.9
C35 C40 C39 120.4(3)
C35 C40 H40 119.8
C39 C40 H40 119.8
N3 C41 C36 123.8(3)
N3 C41 H41 118.1
C36 C41 H41 118.1
N3 C42 C43 107.8(2)
N3 C42 C44 112.0(3)
C43 C42 C44 113.6(3)
N3 C42 H42 107.7
C43 C42 H42 107.7
C44 C42 H42 107.7
O5 C43 N4 123.6(3)
O5 C43 C42 123.2(3)
N4 C43 C42 113.1(3)
C45 C44 C46 111.9(3)
C45 C44 C47 107.7(3)
C46 C44 C47 109.2(3)
C45 C44 C42 108.1(3)
C46 C44 C42 112.1(3)
C47 C44 C42 107.7(3)
C44 C45 H45A 109.5
C44 C45 H45B 109.5
H45A C45 H45B 109.5
C44 C45 H45C 109.5
H45A C45 H45C 109.5
H45B C45 H45C 109.5
C44 C46 H46A 109.5
C44 C46 H46B 109.5
H46A C46 H46B 109.5
C44 C46 H46C 109.5
H46A C46 H46C 109.5
H46B C46 H46C 109.5
C44 C47 H47A 109.5
C44 C47 H47B 109.5
H47A C47 H47B 109.5
C44 C47 H47C 109.5
H47A C47 H47C 109.5
H47B C47 H47C 109.5
C49 C48 C53 118.8(3)
C49 C48 N4 119.0(3)
C53 C48 N4 122.2(3)
C48 C49 C50 121.8(4)
C48 C49 H49 119.1
C50 C49 H49 119.1
C51 C50 C49 118.6(4)
C51 C50 H50 120.7
C49 C50 H50 120.7
O6 C51 C52 115.6(4)
O6 C51 C50 124.7(4)
C52 C51 C50 119.7(4)
C53 C52 C51 121.0(4)
C53 C52 H52 119.5
C51 C52 H52 119.5
C52 C53 C48 120.2(4)
C52 C53 H53 119.9
C48 C53 H53 119.9
O6 C54 H54A 109.5
O6 C54 H54B 109.5
H54A C54 H54B 109.5
O6 C54 H54C 109.5
H54A C54 H54C 109.5
H54B C54 H54C 109.5
C56 C55 C60 118.8(3)
C56 C55 P2 123.0(2)
C60 C55 P2 118.2(2)
C55 C56 C57 120.7(4)
C55 C56 H56 119.7
C57 C56 H56 119.7
C58 C57 C56 120.0(4)
C58 C57 H57 120.0
C56 C57 H57 120.0
C57 C58 C59 120.4(4)
C57 C58 H58 119.8
C59 C58 H58 119.8
C58 C59 C60 120.5(4)
C58 C59 H59 119.8
C60 C59 H59 119.8
C59 C60 C55 119.6(3)
C59 C60 H60 120.2
C55 C60 H60 120.2
C62 C61 C66 119.4(3)
C62 C61 P2 122.7(2)
C66 C61 P2 117.8(2)
C61 C62 C63 120.4(3)
C61 C62 H62 119.8
C63 C62 H62 119.8
C62 C63 C64 119.7(3)
C62 C63 H63 120.2
C64 C63 H63 120.2
C65 C64 C63 120.6(3)
C65 C64 H64 119.7
C63 C64 H64 119.7
C64 C65 C66 119.6(3)
C64 C65 H65 120.2
C66 C65 H65 120.2
C61 C66 C65 120.3(3)
C61 C66 H66 119.9
C65 C66 H66 119.9
C2S O1S C3S 87.6(10)
C2S C1S H1S1 107.3
C2S C1S H1S2 109.8
H1S1 C1S H1S2 109.5
C2S C1S H1S3 111.3
H1S1 C1S H1S3 109.5
H1S2 C1S H1S3 109.5
C1S C2S O1S 97.1(9)
C1S C2S H2S1 109.6
O1S C2S H2S1 117.3
C1S C2S H2S2 111.5
O1S C2S H2S2 112.7
H2S1 C2S H2S2 108.1
C4S C3S O1S 93.3(11)
C4S C3S H3S1 111.3
O1S C3S H3S1 112.9
C4S C3S H3S2 113.1
O1S C3S H3S2 116.1
H3S1 C3S H3S2 109.3
C3S C4S H4S1 107.8
C3S C4S H4S2 109.5
H4S1 C4S H4S2 109.5
C3S C4S H4S3 111.1
H4S1 C4S H4S3 109.5
H4S2 C4S H4S3 109.5

loop_
_geom_bond_atom_site_label_1
_geom_bond_atom_site_label_2
_geom_bond_distance
Ag1 O1 2.413(2)
Ag1 P2 2.4306(9)
Ag1 P1 2.4328(9)
Ag1 O2 2.562(2)
P1 C29 1.813(3)
P1 C23 1.820(3)
P1 C3 1.826(3)
P2 C55 1.824(3)
P2 C35 1.831(3)
P2 C61 1.836(3)
O1 C1 1.257(4)
O2 C1 1.248(4)
O3 C11 1.213(4)
O4 C19 1.389(4)
O4 C22 1.413(5)
O5 C43 1.229(4)
O6 C51 1.362(5)
O6 C54 1.381(6)
N1 C9 1.271(4)
N1 C10 1.457(4)
N2 C11 1.358(4)
N2 C16 1.416(4)
N2 H2 0.8800
N3 C41 1.260(4)
N3 C42 1.456(4)
N4 C43 1.349(4)
N4 C48 1.416(4)
N4 H4 0.8800
C1 C2 1.510(5)
C2 H2A 0.9800
C2 H2B 0.9800
C2 H2C 0.9800
C3 C8 1.396(4)
C3 C4 1.408(4)
C4 C5 1.397(4)
C4 C9 1.470(4)
C5 C6 1.384(5)
C5 H5 0.9500
C6 C7 1.368(6)
C6 H6 0.9500
C7 C8 1.391(5)
C7 H7 0.9500
C8 H8 0.9500
C9 H9 0.9500
C10 C11 1.543(4)
C10 C12 1.546(4)
C10 H10 1.0000
C12 C14 1.509(5)
C12 C13 1.521(5)
C12 C15 1.537(5)
C13 H13A 0.9800
C13 H13B 0.9800
C13 H13C 0.9800
C14 H14A 0.9800
C14 H14B 0.9800
C14 H14C 0.9800
C15 H15A 0.9800
C15 H15B 0.9800
C15 H15C 0.9800
C16 C17 1.377(5)
C16 C21 1.389(5)
C17 C18 1.377(5)
C17 H17 0.9500
C18 C19 1.372(5)
C18 H18 0.9500
C19 C20 1.340(5)
C20 C21 1.403(5)
C20 H20 0.9500
C21 H21 0.9500
C22 H22A 0.9800
C22 H22B 0.9800
C22 H22C 0.9800
C23 C24 1.382(5)
C23 C28 1.385(5)
C24 C25 1.396(5)
C24 H24 0.9500
C25 C26 1.361(6)
C25 H25 0.9500
C26 C27 1.373(6)
C26 H26 0.9500
C27 C28 1.387(5)
C27 H27 0.9500
C28 H28 0.9500
C29 C34 1.391(4)
C29 C30 1.395(4)
C30 C31 1.381(5)
C30 H30 0.9500
C31 C32 1.375(5)
C31 H31 0.9500
C32 C33 1.363(5)
C32 H32 0.9500
C33 C34 1.383(5)
C33 H33 0.9500
C34 H34 0.9500
C35 C40 1.388(4)
C35 C36 1.409(4)
C36 C37 1.398(4)
C36 C41 1.475(4)
C37 C38 1.378(5)
C37 H37 0.9500
C38 C39 1.378(5)
C38 H38 0.9500
C39 C40 1.386(5)
C39 H39 0.9500
C40 H40 0.9500
C41 H41 0.9500
C42 C43 1.530(5)
C42 C44 1.548(4)
C42 H42 1.0000
C44 C45 1.525(5)
C44 C46 1.519(6)
C44 C47 1.536(5)
C45 H45A 0.9800
C45 H45B 0.9800
C45 H45C 0.9800
C46 H46A 0.9800
C46 H46B 0.9800
C46 H46C 0.9800
C47 H47A 0.9800
C47 H47B 0.9800
C47 H47C 0.9800
C48 C49 1.366(5)
C48 C53 1.392(5)
C49 C50 1.390(5)
C49 H49 0.9500
C50 C51 1.387(6)
C50 H50 0.9500
C51 C52 1.378(6)
C52 C53 1.365(5)
C52 H52 0.9500
C53 H53 0.9500
C54 H54A 0.9800
C54 H54B 0.9800
C54 H54C 0.9800
C55 C56 1.374(5)
C55 C60 1.387(5)
C56 C57 1.388(5)
C56 H56 0.9500
C57 C58 1.351(6)
C57 H57 0.9500
C58 C59 1.363(6)
C58 H58 0.9500
C59 C60 1.390(5)
C59 H59 0.9500
C60 H60 0.9500
C61 C62 1.378(4)
C61 C66 1.380(4)
C62 C63 1.378(5)
C62 H62 0.9500
C63 C64 1.382(5)
C63 H63 0.9500
C64 C65 1.362(5)
C64 H64 0.9500
C65 C66 1.390(5)
C65 H65 0.9500
C66 H66 0.9500
O1S C2S 1.622(13)
O1S C3S 1.657(14)
C1S C2S 1.530(11)
C1S H1S1 0.9800
C1S H1S2 0.9800
C1S H1S3 0.9800
C2S H2S1 0.9900
C2S H2S2 0.9900
C3S C4S 1.574(14)
C3S H3S1 0.9900
C3S H3S2 0.9900
C4S H4S1 0.9800
C4S H4S2 0.9800
C4S H4S3 0.9800

loop_
_geom_hbond_atom_site_label_D
_geom_hbond_atom_site_label_H
_geom_hbond_atom_site_label_A
_geom_hbond_distance_DH
_geom_hbond_distance_HA
_geom_hbond_distance_DA
_geom_hbond_angle_DHA
N2 H2 O2 0.88 2.14 2.958(3) 155.2
N4 H4 O1 0.88 2.02 2.897(3) 173.4

loop_
_geom_torsion_atom_site_label_1
_geom_torsion_atom_site_label_2
_geom_torsion_atom_site_label_3
_geom_torsion_atom_site_label_4
_geom_torsion
O1 Ag1 P1 C29 106.45(12)
P2 Ag1 P1 C29 -51.05(11)
O2 Ag1 P1 C29 163.53(11)
O1 Ag1 P1 C23 -17.16(13)
P2 Ag1 P1 C23 -174.67(12)
O2 Ag1 P1 C23 39.92(13)
O1 Ag1 P1 C3 -138.34(10)
P2 Ag1 P1 C3 64.16(10)
O2 Ag1 P1 C3 -81.26(10)
O1 Ag1 P2 C55 152.20(12)
P1 Ag1 P2 C55 -51.67(12)
O2 Ag1 P2 C55 95.44(12)
O1 Ag1 P2 C35 -88.44(11)
P1 Ag1 P2 C35 67.70(10)
O2 Ag1 P2 C35 -145.20(11)
O1 Ag1 P2 C61 28.87(11)
P1 Ag1 P2 C61 -174.99(9)
O2 Ag1 P2 C61 -27.89(11)
P2 Ag1 O1 C1 -95.56(17)
P1 Ag1 O1 C1 104.42(17)
O2 Ag1 O1 C1 -2.13(16)
O1 Ag1 O2 C1 2.13(16)
P2 Ag1 O2 C1 113.02(16)
P1 Ag1 O2 C1 -95.30(17)
Ag1 O2 C1 O1 -3.9(3)
Ag1 O2 C1 C2 174.6(3)
Ag1 O1 C1 O2 4.1(3)
Ag1 O1 C1 C2 -174.3(3)
C29 P1 C3 C8 9.1(3)
C23 P1 C3 C8 117.7(2)
Ag1 P1 C3 C8 -112.4(2)
C29 P1 C3 C4 -178.1(2)
C23 P1 C3 C4 -69.5(2)
Ag1 P1 C3 C4 60.4(2)
C8 C3 C4 C5 0.1(4)
P1 C3 C4 C5 -172.8(2)
C8 C3 C4 C9 178.2(3)
P1 C3 C4 C9 5.3(4)
C3 C4 C5 C6 0.5(5)
C9 C4 C5 C6 -177.6(3)
C4 C5 C6 C7 -1.4(6)
C5 C6 C7 C8 1.6(6)
C6 C7 C8 C3 -1.0(6)
C4 C3 C8 C7 0.1(5)
P1 C3 C8 C7 172.9(3)
C10 N1 C9 C4 178.0(2)
C5 C4 C9 N1 -17.1(4)
C3 C4 C9 N1 164.8(3)
C9 N1 C10 C11 -120.4(3)
C9 N1 C10 C12 114.5(3)
C16 N2 C11 O3 3.7(5)
C16 N2 C11 C10 -174.5(3)
N1 C10 C11 O3 -70.0(4)
C12 C10 C11 O3 54.7(4)
N1 C10 C11 N2 108.3(3)
C12 C10 C11 N2 -127.0(3)
N1 C10 C12 C14 56.4(4)
C11 C10 C12 C14 -65.1(3)
N1 C10 C12 C13 -64.9(3)
C11 C10 C12 C13 173.6(3)
N1 C10 C12 C15 178.3(3)
C11 C10 C12 C15 56.8(3)
C11 N2 C16 C17 169.4(3)
C11 N2 C16 C21 -10.2(5)
C21 C16 C17 C18 -0.3(5)
N2 C16 C17 C18 -180.0(3)
C16 C17 C18 C19 -1.2(6)
C17 C18 C19 C20 2.1(6)
C17 C18 C19 O4 -179.2(3)
C22 O4 C19 C20 -11.2(5)
C22 O4 C19 C18 170.2(3)
C18 C19 C20 C21 -1.5(6)
O4 C19 C20 C21 179.9(4)
C17 C16 C21 C20 0.9(6)
N2 C16 C21 C20 -179.5(4)
C19 C20 C21 C16 0.0(7)
C29 P1 C23 C24 84.0(3)
C3 P1 C23 C24 -25.2(3)
Ag1 P1 C23 C24 -147.4(2)
C29 P1 C23 C28 -92.9(3)
C3 P1 C23 C28 157.9(2)
Ag1 P1 C23 C28 35.8(3)
C28 C23 C24 C25 1.1(5)
P1 C23 C24 C25 -175.8(3)
C23 C24 C25 C26 -0.1(6)
C24 C25 C26 C27 0.4(6)
C25 C26 C27 C28 -1.5(6)
C24 C23 C28 C27 -2.2(5)
P1 C23 C28 C27 174.7(3)
C26 C27 C28 C23 2.4(5)
C23 P1 C29 C34 -30.4(3)
C3 P1 C29 C34 80.0(3)
Ag1 P1 C29 C34 -162.7(2)
C23 P1 C29 C30 151.0(2)
C3 P1 C29 C30 -98.7(3)
Ag1 P1 C29 C30 18.6(3)
C34 C29 C30 C31 -0.8(5)
P1 C29 C30 C31 177.9(3)
C29 C30 C31 C32 1.3(5)
C30 C31 C32 C33 -1.6(5)
C31 C32 C33 C34 1.5(5)
C32 C33 C34 C29 -1.0(5)
C30 C29 C34 C33 0.6(5)
P1 C29 C34 C33 -178.0(3)
C55 P2 C35 C40 7.5(3)
C61 P2 C35 C40 116.7(2)
Ag1 P2 C35 C40 -118.4(2)
C55 P2 C35 C36 -174.6(2)
C61 P2 C35 C36 -65.3(2)
Ag1 P2 C35 C36 59.6(2)
C40 C35 C36 C37 -4.8(4)
P2 C35 C36 C37 177.2(2)
C40 C35 C36 C41 174.5(3)
P2 C35 C36 C41 -3.5(3)
C35 C36 C37 C38 3.3(4)
C41 C36 C37 C38 -176.0(3)
C36 C37 C38 C39 1.1(5)
C37 C38 C39 C40 -3.9(5)
C36 C35 C40 C39 2.0(4)
P2 C35 C40 C39 180.0(2)
C38 C39 C40 C35 2.4(5)
C42 N3 C41 C36 178.2(3)
C37 C36 C41 N3 2.6(4)
C35 C36 C41 N3 -176.7(3)
C41 N3 C42 C43 -118.4(3)
C41 N3 C42 C44 115.8(3)
C48 N4 C43 O5 -7.5(5)
C48 N4 C43 C42 171.1(3)
N3 C42 C43 O5 -67.3(4)
C44 C42 C43 O5 57.4(5)
N3 C42 C43 N4 114.1(3)
C44 C42 C43 N4 -121.2(3)
N3 C42 C44 C45 175.9(3)
C43 C42 C44 C45 53.4(4)
N3 C42 C44 C46 52.1(4)
C43 C42 C44 C46 -70.4(4)
N3 C42 C44 C47 -68.0(4)
C43 C42 C44 C47 169.5(3)
C43 N4 C48 C49 -141.3(3)
C43 N4 C48 C53 38.8(5)
C53 C48 C49 C50 -1.9(6)
N4 C48 C49 C50 178.2(3)
C48 C49 C50 C51 1.0(6)
C54 O6 C51 C52 -171.6(4)
C54 O6 C51 C50 9.0(6)
C49 C50 C51 O6 -179.5(4)
C49 C50 C51 C52 1.1(6)
O6 C51 C52 C53 178.1(4)
C50 C51 C52 C53 -2.4(6)
C51 C52 C53 C48 1.6(6)
C49 C48 C53 C52 0.6(5)
N4 C48 C53 C52 -179.5(3)
C35 P2 C55 C56 75.4(3)
C61 P2 C55 C56 -32.0(3)
Ag1 P2 C55 C56 -160.8(3)
C35 P2 C55 C60 -104.4(3)
C61 P2 C55 C60 148.1(3)
Ag1 P2 C55 C60 19.3(3)
C60 C55 C56 C57 0.0(5)
P2 C55 C56 C57 -179.8(3)
C55 C56 C57 C58 0.9(6)
C56 C57 C58 C59 -2.1(7)
C57 C58 C59 C60 2.4(7)
C58 C59 C60 C55 -1.4(7)
C56 C55 C60 C59 0.2(6)
P2 C55 C60 C59 -180.0(3)
C55 P2 C61 C62 83.8(3)
C35 P2 C61 C62 -24.9(3)
Ag1 P2 C61 C62 -147.5(2)
C55 P2 C61 C66 -97.4(2)
C35 P2 C61 C66 154.0(2)
Ag1 P2 C61 C66 31.3(3)
C66 C61 C62 C63 0.5(5)
P2 C61 C62 C63 179.3(3)
C61 C62 C63 C64 -0.2(6)
C62 C63 C64 C65 -0.3(6)
C63 C64 C65 C66 0.6(6)
C62 C61 C66 C65 -0.2(5)
P2 C61 C66 C65 -179.1(3)
C64 C65 C66 C61 -0.4(5)
C3S O1S C2S C1S -177.3(10)
C2S O1S C3S C4S 175.0(12)
